data_4035911
loop_
_publ_author_name
'Liang, Hui'
'Xu, Guo-Qiang'
'Feng, Zhi-Tao'
'Wang, Zhu-Yin'
'Xu, Peng-Fei'

_publ_section_title
;
 Dual Catalytic Switchable Divergent Synthesis: An Asymmetric
 Visible-Light Photocatalytic Approach to Fluorine-Containing \g-Keto Acid
 Frameworks.
;
_journal_issue 1
_journal_name_full 'The Journal of organic chemistry'
_journal_page_first 60
_journal_page_last 72
_journal_paper_doi 10.1021/acs.joc.8b02316
_journal_volume 84
_journal_year 2019
_chemical_absolute_configuration ad
_chemical_formula_moiety 'C23 H22 F N3 O3'
_chemical_formula_sum 'C23 H22 F N3 O3'
_chemical_formula_weight 407.44
_space_group_crystal_system orthorhombic
_space_group_IT_number 19
_space_group_name_Hall 'P 2ac 2ab'
_space_group_name_H-M_alt 'P 21 21 21'
_atom_sites_solution_hydrogens geom
_atom_sites_solution_primary direct
_atom_sites_solution_secondary difmap
_audit_creation_date 2018-03-28
_audit_creation_method
;
Olex2 1.2
(compiled 2017.03.28 svn.r3405 for OlexSys, GUI svn.r5337)
;
_cell_angle_alpha 90.00
_cell_angle_beta 90.00
_cell_angle_gamma 90.00
_cell_formula_units_Z 4
_cell_length_a 7.00151(15)
_cell_length_b 9.9401(3)
_cell_length_c 29.1848(8)
_cell_measurement_reflns_used 3093
_cell_measurement_temperature 293.19(10)
_cell_measurement_theta_max 69.7430
_cell_measurement_theta_min 4.6860
_cell_volume 2031.14(9)
_computing_cell_refinement 'CrysAlisPro 1.171.38.41 (Rigaku OD, 2015)'
_computing_data_collection 'CrysAlisPro 1.171.38.41 (Rigaku OD, 2015)'
_computing_data_reduction 'CrysAlisPro 1.171.38.41 (Rigaku OD, 2015)'
_computing_molecular_graphics 'Olex2 (Dolomanov et al., 2009)'
_computing_publication_material 'Olex2 (Dolomanov et al., 2009)'
_computing_structure_refinement 'ShelXL (Sheldrick, 2015)'
_computing_structure_solution 'ShelXS (Sheldrick, 2008)'
_diffrn_ambient_environment air
_diffrn_ambient_temperature 293.19(10)
_diffrn_detector 'CCD plate'
_diffrn_detector_area_resol_mean 16.0733
_diffrn_detector_type Eos
_diffrn_measured_fraction_theta_full 0.975
_diffrn_measured_fraction_theta_max 0.975
_diffrn_measurement_details
;
List of Runs (angles in degrees, time in seconds):

  # Type    Start    End  Width  t~exp~   \w     \q     \k     \f   Frames
--------------------------------------------------------------------------
  1  \w    -15.00  65.00   1.00    1.00    --    0.00  57.00 -90.00   80
  2  \w    -83.00 -53.00   1.00    1.00    --   -8.50 178.00  60.00   30
  3  \w     32.00 123.00   1.00    1.00    --   54.00  57.00-120.00   91
  4  \w     41.00  68.00   1.00    1.00    --   54.00  57.00-180.00   27
  5  \w     77.00 107.00   1.00    1.00    --   54.00-125.00 -60.00   30
  6  \w     30.00  63.00   1.00    1.00    --   54.00-125.00 -60.00   33
  7  \w     39.00  92.00   1.00    1.00    --  108.00 -38.00 -60.00   53
  8  \w     53.00  99.00   1.00    1.00    --  108.00-111.00 120.00   46
  9  \w     68.00 104.00   1.00    1.00    --  108.00 -50.00 -30.00   36
 10  \w     39.00  91.00   1.00    1.00    --  108.00 -38.00  30.00   52
 11  \w    105.00 175.00   1.00    1.00    --  108.00  63.00 -60.00   70
 12  \w     36.00  61.00   1.00    1.00    --  108.00 -91.00-150.00   25
 13  \w    103.00 129.00   1.00    1.00    --  108.00 -91.00-150.00   26
 14  \w     74.00 122.00   1.00    1.00    --  108.00 -63.00  60.00   48
 15  \w     35.00 171.00   1.00    1.00    --  108.00 -12.00 150.00  136
;
_diffrn_measurement_device 'four-circle diffractometer'
_diffrn_measurement_device_type 'SuperNova, Dual, Cu at zero, Eos'
_diffrn_measurement_method '\w scans'
_diffrn_orient_matrix_type 'CrysAlisPro convention (1999,Acta A55,543-557)'
_diffrn_orient_matrix_UB_11 0.0577050000
_diffrn_orient_matrix_UB_12 0.1351377000
_diffrn_orient_matrix_UB_13 0.0218268000
_diffrn_orient_matrix_UB_21 -0.0484017000
_diffrn_orient_matrix_UB_22 0.0730355000
_diffrn_orient_matrix_UB_23 -0.0450798000
_diffrn_orient_matrix_UB_31 -0.2067561000
_diffrn_orient_matrix_UB_32 0.0206278000
_diffrn_orient_matrix_UB_33 0.0166496000
_diffrn_radiation_monochromator mirror
_diffrn_radiation_probe x-ray
_diffrn_radiation_type CuK\a
_diffrn_radiation_wavelength 1.54184
_diffrn_reflns_av_R_equivalents 0.0200
_diffrn_reflns_av_unetI/netI 0.0285
_diffrn_reflns_limit_h_max 6
_diffrn_reflns_limit_h_min -8
_diffrn_reflns_limit_k_max 11
_diffrn_reflns_limit_k_min -11
_diffrn_reflns_limit_l_max 35
_diffrn_reflns_limit_l_min -35
_diffrn_reflns_number 6747
_diffrn_reflns_theta_full 69.66
_diffrn_reflns_theta_max 69.66
_diffrn_reflns_theta_min 4.70
_diffrn_source 'micro-focus sealed X-ray tube'
_diffrn_source_type 'SuperNova (Cu) X-ray Source'
_exptl_absorpt_coefficient_mu 0.790
_exptl_absorpt_correction_T_max 1.00000
_exptl_absorpt_correction_T_min 0.75777
_exptl_absorpt_correction_type multi-scan
_exptl_absorpt_process_details
;
CrysAlisPro 1.171.38.41 (Rigaku Oxford Diffraction, 2015)
Empirical absorption correction using spherical harmonics,
 implemented in SCALE3 ABSPACK scaling algorithm.
;
_exptl_crystal_colour 'clear light colourless'
_exptl_crystal_colour_lustre clear
_exptl_crystal_colour_modifier light
_exptl_crystal_colour_primary colourless
_exptl_crystal_density_diffrn 1.332
_exptl_crystal_density_method 'not measured'
_exptl_crystal_description block
_exptl_crystal_F_000 856
_exptl_crystal_size_max 0.21
_exptl_crystal_size_mid 0.15
_exptl_crystal_size_min 0.14
_refine_diff_density_max 0.157
_refine_diff_density_min -0.144
_refine_diff_density_rms 0.031
_refine_ls_abs_structure_details 'Flack H D (1983), Acta Cryst. A39, 876-881'
_refine_ls_abs_structure_Flack -0.09(17)
_refine_ls_extinction_method none
_refine_ls_goodness_of_fit_ref 1.044
_refine_ls_hydrogen_treatment constr
_refine_ls_matrix_type full
_refine_ls_number_parameters 271
_refine_ls_number_reflns 3675
_refine_ls_number_restraints 0
_refine_ls_restrained_S_all 1.044
_refine_ls_R_factor_all 0.0395
_refine_ls_R_factor_gt 0.0354
_refine_ls_shift/su_max 0.000
_refine_ls_shift/su_mean 0.000
_refine_ls_structure_factor_coef Fsqd
_refine_ls_weighting_details 'calc w=1/[\s^2^(Fo^2^)+(0.0447P)^2^+0.1957P] where P=(Fo^2^+2Fc^2^)/3'
_refine_ls_weighting_scheme calc
_refine_ls_wR_factor_gt 0.0873
_refine_ls_wR_factor_ref 0.0911
_reflns_number_gt 3372
_reflns_number_total 3675
_reflns_threshold_expression >2sigma(I)
_cod_data_source_file jo8b02316_si_003.cif
_cod_data_source_block lianghui_0321
_cod_original_cell_volume 2031.15(9)
_cod_database_code 4035911
_reflns_odcompleteness_completeness 98.42
_reflns_odcompleteness_iscentric 1
_reflns_odcompleteness_theta 66.97
_olex2_refinement_description
;
1. Fixed Uiso
 At 1.2 times of:
  All C(H) groups, All C(H,H) groups
2.a Ternary CH refined with riding coordinates:
 C11(H11), C18(H18)
2.b Secondary CH2 refined with riding coordinates:
 C20(H20A,H20B), C21(H21A,H21B), C22(H22A,H22B), C23(H23A,H23B)
2.c Aromatic/amide H refined with riding coordinates:
 C2(H2), C3(H3), C4(H4), C5(H5), C6(H6), C7(H7), C8(H8), C13(H13), C14(H14),
 C15(H15), C16(H16), C17(H17)
;
_olex2_date_sample_data_collection 2018-03-22
_olex2_submission_special_instructions 'No special instructions were received'
_oxdiff_exptl_absorpt_empirical_details
;
Empirical correction (ABSPACK) includes:
- Absorption correction using spherical harmonics
- Frame scaling
;
_oxdiff_exptl_absorpt_empirical_full_max 1.366
_oxdiff_exptl_absorpt_empirical_full_min 0.634

loop_
_space_group_symop_id
_space_group_symop_operation_xyz
1 'x, y, z'
2 '-x+1/2, -y, z+1/2'
3 'x+1/2, -y+1/2, -z'
4 '-x, y+1/2, -z+1/2'

loop_
_atom_site_label
_atom_site_type_symbol
_atom_site_fract_x
_atom_site_fract_y
_atom_site_fract_z
_atom_site_U_iso_or_equiv
_atom_site_adp_type
_atom_site_occupancy
_atom_site_calc_flag
_atom_site_refinement_flags_posn
F1 F 0.08181(19) 0.87243(12) 0.16256(4) 0.0639(3) Uani 1 d .
O1 O 0.2610(2) 0.95327(17) 0.07283(5) 0.0662(5) Uani 1 d .
O2 O -0.0351(2) 1.04904(19) 0.22528(5) 0.0685(5) Uani 1 d .
O3 O 0.51712(19) 1.27215(14) 0.28966(5) 0.0534(3) Uani 1 d .
N1 N -0.03036(19) 1.02100(14) 0.00538(5) 0.0372(3) Uani 1 d .
N2 N -0.1668(2) 1.14203(17) 0.06053(5) 0.0463(4) Uani 1 d .
N3 N 0.2720(2) 1.09648(16) 0.24156(5) 0.0450(4) Uani 1 d .
C1 C 0.0939(2) 0.93412(17) -0.02071(6) 0.0361(3) Uani 1 d .
C2 C 0.2745(3) 0.9764(2) -0.03289(7) 0.0486(4) Uani 1 d .
H2 H 0.3214 1.0583 -0.0223 0.058 Uiso 1 calc R
C3 C 0.3844(3) 0.8965(2) -0.06076(8) 0.0555(5) Uani 1 d .
H3 H 0.5063 0.9245 -0.0691 0.067 Uiso 1 calc R
C4 C 0.3156(3) 0.7749(2) -0.07654(7) 0.0527(5) Uani 1 d .
H4 H 0.3902 0.7216 -0.0957 0.063 Uiso 1 calc R
C5 C 0.1374(3) 0.7333(2) -0.06392(7) 0.0535(5) Uani 1 d .
H5 H 0.0917 0.6509 -0.0743 0.064 Uiso 1 calc R
C6 C 0.0238(3) 0.81243(18) -0.03585(6) 0.0453(4) Uani 1 d .
H6 H -0.0976 0.7839 -0.0274 0.054 Uiso 1 calc R
C7 C -0.1935(2) 1.0757(2) -0.01224(7) 0.0461(4) Uani 1 d .
H7 H -0.2399 1.0648 -0.0419 0.055 Uiso 1 calc R
C8 C -0.2750(3) 1.1489(2) 0.02175(7) 0.0508(5) Uani 1 d .
H8 H -0.3884 1.1969 0.0190 0.061 Uiso 1 calc R
C9 C -0.0198(2) 1.06424(17) 0.04997(6) 0.0386(4) Uani 1 d .
C10 C 0.1303(2) 1.0270(2) 0.08271(6) 0.0423(4) Uani 1 d .
C11 C 0.1118(2) 1.08947(17) 0.13040(6) 0.0393(4) Uani 1 d .
H11 H -0.0237 1.1071 0.1363 0.047 Uiso 1 calc R
C12 C 0.2182(3) 1.22240(18) 0.13217(6) 0.0400(4) Uani 1 d .
C13 C 0.5066(4) 1.3513(3) 0.12127(7) 0.0625(6) Uani 1 d .
H13 H 0.6341 1.3553 0.1124 0.075 Uiso 1 calc R
C14 C 0.4086(3) 1.2310(2) 0.11917(6) 0.0490(4) Uani 1 d .
H14 H 0.4712 1.1542 0.1089 0.059 Uiso 1 calc R
C15 C 0.4149(4) 1.4650(2) 0.13650(8) 0.0692(7) Uani 1 d .
H15 H 0.4801 1.5465 0.1378 0.083 Uiso 1 calc R
C16 C 0.2285(4) 1.4585(2) 0.14970(8) 0.0708(7) Uani 1 d .
H16 H 0.1674 1.5357 0.1601 0.085 Uiso 1 calc R
C17 C 0.1283(3) 1.3377(2) 0.14784(7) 0.0573(5) Uani 1 d .
H17 H 0.0012 1.3344 0.1571 0.069 Uiso 1 calc R
C18 C 0.1843(3) 0.99239(18) 0.16691(6) 0.0423(4) Uani 1 d .
H18 H 0.3220 0.9771 0.1640 0.051 Uiso 1 calc R
C19 C 0.1333(3) 1.0480(2) 0.21431(6) 0.0437(4) Uani 1 d .
C20 C 0.2185(3) 1.1504(2) 0.28659(6) 0.0552(5) Uani 1 d .
H20A H 0.2548 1.0870 0.3103 0.066 Uiso 1 calc R
H20B H 0.0811 1.1625 0.2880 0.066 Uiso 1 calc R
C21 C 0.3153(3) 1.2816(2) 0.29471(8) 0.0563(5) Uani 1 d .
H21A H 0.2664 1.3476 0.2732 0.068 Uiso 1 calc R
H21B H 0.2858 1.3127 0.3254 0.068 Uiso 1 calc R
C22 C 0.5633(3) 1.2298(2) 0.24441(7) 0.0528(5) Uani 1 d .
H22A H 0.7010 1.2256 0.2411 0.063 Uiso 1 calc R
H22B H 0.5150 1.2950 0.2226 0.063 Uiso 1 calc R
C23 C 0.4787(3) 1.09392(19) 0.23424(7) 0.0465(4) Uani 1 d .
H23A H 0.5058 1.0694 0.2027 0.056 Uiso 1 calc R
H23B H 0.5363 1.0269 0.2541 0.056 Uiso 1 calc R

loop_
_atom_site_aniso_label
_atom_site_aniso_U_11
_atom_site_aniso_U_22
_atom_site_aniso_U_33
_atom_site_aniso_U_23
_atom_site_aniso_U_13
_atom_site_aniso_U_12
F1 0.0772(8) 0.0483(6) 0.0661(7) -0.0057(5) -0.0149(7) -0.0214(6)
O1 0.0599(9) 0.0858(11) 0.0530(8) -0.0242(7) -0.0133(7) 0.0367(9)
O2 0.0429(7) 0.1008(13) 0.0619(9) -0.0167(8) 0.0054(7) -0.0204(8)
O3 0.0491(7) 0.0547(8) 0.0564(8) -0.0169(6) -0.0106(6) -0.0007(6)
N1 0.0320(6) 0.0411(7) 0.0386(7) -0.0066(6) -0.0030(6) -0.0007(6)
N2 0.0392(8) 0.0517(9) 0.0482(9) -0.0104(7) -0.0056(7) 0.0103(7)
N3 0.0403(8) 0.0540(9) 0.0407(8) -0.0060(7) -0.0010(7) -0.0071(7)
C1 0.0355(8) 0.0400(9) 0.0328(8) -0.0043(6) -0.0013(7) 0.0000(7)
C2 0.0388(9) 0.0491(11) 0.0579(11) -0.0091(9) 0.0014(8) -0.0092(8)
C3 0.0375(9) 0.0684(14) 0.0607(12) -0.0055(10) 0.0078(9) -0.0044(9)
C4 0.0510(11) 0.0622(13) 0.0450(10) -0.0086(9) 0.0037(9) 0.0108(10)
C5 0.0603(12) 0.0469(11) 0.0532(11) -0.0159(9) 0.0024(9) -0.0026(9)
C6 0.0423(9) 0.0454(10) 0.0481(10) -0.0065(8) 0.0031(8) -0.0112(8)
C7 0.0359(8) 0.0587(12) 0.0436(10) -0.0055(8) -0.0096(7) 0.0006(8)
C8 0.0369(9) 0.0594(12) 0.0559(11) -0.0069(9) -0.0089(9) 0.0101(9)
C9 0.0355(8) 0.0400(9) 0.0403(9) -0.0075(7) -0.0037(7) 0.0010(7)
C10 0.0378(9) 0.0465(10) 0.0426(9) -0.0089(8) -0.0058(7) 0.0052(8)
C11 0.0330(8) 0.0465(10) 0.0385(9) -0.0077(7) -0.0032(7) 0.0037(7)
C12 0.0447(9) 0.0422(9) 0.0331(8) -0.0028(7) -0.0047(7) 0.0053(8)
C13 0.0629(13) 0.0774(15) 0.0471(11) 0.0130(10) -0.0065(10) -0.0190(12)
C14 0.0488(10) 0.0568(12) 0.0415(9) 0.0000(8) 0.0018(8) -0.0028(9)
C15 0.0980(19) 0.0582(13) 0.0513(12) 0.0083(10) -0.0241(13) -0.0227(13)
C16 0.0997(19) 0.0455(12) 0.0671(14) -0.0132(10) -0.0172(14) 0.0098(13)
C17 0.0583(12) 0.0529(12) 0.0605(13) -0.0138(9) -0.0039(10) 0.0124(10)
C18 0.0422(9) 0.0400(10) 0.0445(10) -0.0047(7) -0.0074(8) -0.0079(7)
C19 0.0423(9) 0.0478(11) 0.0411(9) 0.0002(8) -0.0020(7) -0.0080(8)
C20 0.0555(11) 0.0715(14) 0.0387(10) -0.0033(9) 0.0030(9) -0.0119(10)
C21 0.0533(11) 0.0639(13) 0.0516(11) -0.0151(10) 0.0022(9) 0.0017(10)
C22 0.0412(9) 0.0542(11) 0.0629(12) -0.0102(9) 0.0011(9) -0.0028(9)
C23 0.0397(9) 0.0473(10) 0.0525(11) -0.0100(8) -0.0066(8) 0.0024(8)

loop_
_atom_type_symbol
_atom_type_description
_atom_type_scat_dispersion_real
_atom_type_scat_dispersion_imag
_atom_type_scat_source
C C 0.0181 0.0091 'International Tables Vol C Tables 4.2.6.8 and 6.1.1.4'
H H 0.0000 0.0000 'International Tables Vol C Tables 4.2.6.8 and 6.1.1.4'
F F 0.0727 0.0534 'International Tables Vol C Tables 4.2.6.8 and 6.1.1.4'
N N 0.0311 0.0180 'International Tables Vol C Tables 4.2.6.8 and 6.1.1.4'
O O 0.0492 0.0322 'International Tables Vol C Tables 4.2.6.8 and 6.1.1.4'

loop_
_geom_angle_atom_site_label_1
_geom_angle_atom_site_label_2
_geom_angle_atom_site_label_3
_geom_angle
C22 O3 C21 109.96(15)
C7 N1 C1 122.95(15)
C7 N1 C9 106.10(15)
C9 N1 C1 130.94(14)
C9 N2 C8 105.56(15)
C19 N3 C20 118.41(16)
C19 N3 C23 128.46(16)
C23 N3 C20 112.93(15)
C2 C1 N1 120.42(15)
C6 C1 N1 118.69(15)
C6 C1 C2 120.74(17)
C1 C2 H2 120.3
C3 C2 C1 119.36(17)
C3 C2 H2 120.3
C2 C3 H3 119.7
C2 C3 C4 120.57(18)
C4 C3 H3 119.7
C3 C4 H4 120.2
C5 C4 C3 119.62(19)
C5 C4 H4 120.2
C4 C5 H5 119.6
C4 C5 C6 120.80(19)
C6 C5 H5 119.6
C1 C6 C5 118.90(17)
C1 C6 H6 120.5
C5 C6 H6 120.5
N1 C7 H7 126.6
C8 C7 N1 106.86(16)
C8 C7 H7 126.6
N2 C8 H8 124.9
C7 C8 N2 110.27(16)
C7 C8 H8 124.9
N1 C9 C10 125.21(15)
N2 C9 N1 111.22(15)
N2 C9 C10 123.55(15)
O1 C10 C9 122.73(16)
O1 C10 C11 121.85(16)
C9 C10 C11 115.42(15)
C10 C11 H11 108.3
C12 C11 C10 110.06(15)
C12 C11 H11 108.3
C12 C11 C18 111.34(13)
C18 C11 C10 110.54(15)
C18 C11 H11 108.3
C14 C12 C11 121.02(17)
C17 C12 C11 120.54(17)
C17 C12 C14 118.42(19)
C14 C13 H13 120.2
C15 C13 H13 120.2
C15 C13 C14 119.6(2)
C12 C14 H14 119.4
C13 C14 C12 121.2(2)
C13 C14 H14 119.4
C13 C15 H15 120.0
C16 C15 C13 120.0(2)
C16 C15 H15 120.0
C15 C16 H16 119.6
C15 C16 C17 120.9(2)
C17 C16 H16 119.6
C12 C17 C16 119.8(2)
C12 C17 H17 120.1
C16 C17 H17 120.1
F1 C18 C11 107.79(13)
F1 C18 H18 111.4
F1 C18 C19 105.67(14)
C11 C18 H18 111.4
C11 C18 C19 108.98(15)
C19 C18 H18 111.4
O2 C19 N3 122.61(18)
O2 C19 C18 117.70(16)
N3 C19 C18 119.66(16)
N3 C20 H20A 109.6
N3 C20 H20B 109.6
N3 C20 C21 110.23(16)
H20A C20 H20B 108.1
C21 C20 H20A 109.6
C21 C20 H20B 109.6
O3 C21 C20 112.16(18)
O3 C21 H21A 109.2
O3 C21 H21B 109.2
C20 C21 H21A 109.2
C20 C21 H21B 109.2
H21A C21 H21B 107.9
O3 C22 H22A 109.4
O3 C22 H22B 109.4
O3 C22 C23 111.05(16)
H22A C22 H22B 108.0
C23 C22 H22A 109.4
C23 C22 H22B 109.4
N3 C23 C22 110.18(15)
N3 C23 H23A 109.6
N3 C23 H23B 109.6
C22 C23 H23A 109.6
C22 C23 H23B 109.6
H23A C23 H23B 108.1

loop_
_geom_bond_atom_site_label_1
_geom_bond_atom_site_label_2
_geom_bond_distance
F1 C18 1.398(2)
O1 C10 1.207(2)
O2 C19 1.222(2)
O3 C21 1.424(2)
O3 C22 1.423(2)
N1 C1 1.443(2)
N1 C7 1.365(2)
N1 C9 1.373(2)
N2 C8 1.364(2)
N2 C9 1.323(2)
N3 C19 1.345(2)
N3 C20 1.468(2)
N3 C23 1.463(2)
C1 C2 1.379(2)
C1 C6 1.378(2)
C2 H2 0.9300
C2 C3 1.373(3)
C3 H3 0.9300
C3 C4 1.380(3)
C4 H4 0.9300
C4 C5 1.365(3)
C5 H5 0.9300
C5 C6 1.387(3)
C6 H6 0.9300
C7 H7 0.9300
C7 C8 1.356(3)
C8 H8 0.9300
C9 C10 1.468(2)
C10 C11 1.530(2)
C11 H11 0.9800
C11 C12 1.518(2)
C11 C18 1.525(2)
C12 C14 1.388(3)
C12 C17 1.385(3)
C13 H13 0.9300
C13 C14 1.380(3)
C13 C15 1.374(4)
C14 H14 0.9300
C15 H15 0.9300
C15 C16 1.362(4)
C16 H16 0.9300
C16 C17 1.392(3)
C17 H17 0.9300
C18 H18 0.9800
C18 C19 1.532(3)
C20 H20A 0.9700
C20 H20B 0.9700
C20 C21 1.489(3)
C21 H21A 0.9700
C21 H21B 0.9700
C22 H22A 0.9700
C22 H22B 0.9700
C22 C23 1.504(3)
C23 H23A 0.9700
C23 H23B 0.9700

loop_
_geom_torsion_atom_site_label_1
_geom_torsion_atom_site_label_2
_geom_torsion_atom_site_label_3
_geom_torsion_atom_site_label_4
_geom_torsion
F1 C18 C19 O2 -46.2(2)
F1 C18 C19 N3 135.52(17)
O1 C10 C11 C12 88.8(2)
O1 C10 C11 C18 -34.6(3)
O3 C22 C23 N3 56.0(2)
N1 C1 C2 C3 -174.86(19)
N1 C1 C6 C5 175.01(18)
N1 C7 C8 N2 0.1(2)
N1 C9 C10 O1 0.1(3)
N1 C9 C10 C11 179.40(17)
N2 C9 C10 O1 178.2(2)
N2 C9 C10 C11 -2.6(3)
N3 C20 C21 O3 -54.8(2)
C1 N1 C7 C8 178.92(16)
C1 N1 C9 N2 -178.89(16)
C1 N1 C9 C10 -0.6(3)
C1 C2 C3 C4 0.0(3)
C2 C1 C6 C5 -0.5(3)
C2 C3 C4 C5 -0.6(3)
C3 C4 C5 C6 0.7(3)
C4 C5 C6 C1 -0.2(3)
C6 C1 C2 C3 0.6(3)
C7 N1 C1 C2 112.2(2)
C7 N1 C1 C6 -63.3(2)
C7 N1 C9 N2 -0.1(2)
C7 N1 C9 C10 178.20(18)
C8 N2 C9 N1 0.1(2)
C8 N2 C9 C10 -178.17(18)
C9 N1 C1 C2 -69.1(2)
C9 N1 C1 C6 115.3(2)
C9 N1 C7 C8 0.0(2)
C9 N2 C8 C7 -0.1(2)
C9 C10 C11 C12 -90.46(19)
C9 C10 C11 C18 146.14(16)
C10 C11 C12 C14 -53.3(2)
C10 C11 C12 C17 128.21(18)
C10 C11 C18 F1 -56.44(19)
C10 C11 C18 C19 -170.66(14)
C11 C12 C14 C13 -179.17(17)
C11 C12 C17 C16 179.31(19)
C11 C18 C19 O2 69.4(2)
C11 C18 C19 N3 -108.88(19)
C12 C11 C18 F1 -179.09(14)
C12 C11 C18 C19 66.68(18)
C13 C15 C16 C17 -0.3(4)
C14 C12 C17 C16 0.7(3)
C14 C13 C15 C16 0.4(3)
C15 C13 C14 C12 0.0(3)
C15 C16 C17 C12 -0.3(3)
C17 C12 C14 C13 -0.6(3)
C18 C11 C12 C14 69.7(2)
C18 C11 C12 C17 -108.9(2)
C19 N3 C20 C21 -133.92(19)
C19 N3 C23 C22 133.8(2)
C20 N3 C19 O2 1.2(3)
C20 N3 C19 C18 179.37(17)
C20 N3 C23 C22 -51.5(2)
C21 O3 C22 C23 -60.4(2)
C22 O3 C21 C20 60.2(2)
C23 N3 C19 O2 175.7(2)
C23 N3 C19 C18 -6.1(3)
C23 N3 C20 C21 50.8(2)
